data_4118725
loop_
_publ_author_name
'Michael Linseis'
'Stanislav Z\'ali\<s'
'Manfred Zabel'
'Rainer F. Winter'

_publ_section_title
;
 Ruthenium Stilbenyl and Diruthenium Distyrylethene Complexes: Aspects of
 Electron Delocalization and Electrocatalyzed Isomerization of the
 Z-Isomer
;
_journal_name_full 'Journal of the American Chemical Society'
_journal_page_first 16671
_journal_page_last 16692
_journal_paper_doi 10.1021/ja3059606
_journal_volume 134
_journal_year 2012
_chemical_compound_source 'see text'
_chemical_formula_moiety 'C56 H98 Cl2 O2 P4 Ru2, 4(C H4 O), 2(C H2 Cl2)'
_chemical_formula_structural 'C56 H98 Cl2 O2 P4 Ru2, 4(C H4 O), 2(C H2 Cl2)'
_chemical_formula_sum 'C62 H118 Cl6 O6 P4 Ru2'
_chemical_formula_weight 1498.28
_chemical_name_systematic ?
_space_group_IT_number 15
_symmetry_cell_setting monoclinic
_symmetry_Int_Tables_number 15
_symmetry_space_group_name_Hall '-C 2yc'
_symmetry_space_group_name_H-M 'C 1 2/c 1'
_atom_sites_solution_hydrogens geom
_atom_sites_solution_primary direct
_atom_sites_solution_secondary difmap
_cell_angle_alpha 90
_cell_angle_beta 99.773(2)
_cell_angle_gamma 90
_cell_formula_units_Z 4
_cell_length_a 25.6092(6)
_cell_length_b 8.5106(3)
_cell_length_c 33.7793(9)
_cell_measurement_reflns_used 5976
_cell_measurement_temperature 123
_cell_measurement_theta_max 62.0363
_cell_measurement_theta_min 2.6436
_cell_volume 7255.3(4)
_computing_cell_refinement
;
CrysAlis RED, Oxford Diffraction Ltd.,
Version 1.171.32.15 (release 10-01-2008 CrysAlis171 .NET)
;
_computing_data_collection
;
CrysAlis CCD, Oxford Diffraction Ltd.,
Version 1.171.32.15 (release 10-01-2008 CrysAlis171 .NET)
;
_computing_data_reduction
;
CrysAlis RED, Oxford Diffraction Ltd.,
Version 1.171.32.15 (release 10-01-2008 CrysAlis171 .NET)
;
_computing_molecular_graphics 'PLATON (Spek, 1990)'
_computing_publication_material 'PLATON (Spek, 2003)'
_computing_structure_refinement 'SHELXL-97 (Sheldrick, 1997)'
_computing_structure_solution 'SIR-97 (Altomare, 1999)'
_diffrn_ambient_temperature 123
_diffrn_detector_area_resol_mean 10.5431
_diffrn_measured_fraction_theta_full 0.968
_diffrn_measured_fraction_theta_max 0.968
_diffrn_measurement_details
;
  1 omega   21.00   74.00   1.0000    1.5000
omega____ theta____ kappa____ phi______ omega'___ theta'___ frames
    -       -1.2571   45.0000  120.0000    0.0000    0.0000 53

  2 omega   30.00   74.00   1.0000    1.5000
omega____ theta____ kappa____ phi______ omega'___ theta'___ frames
    -       -1.2571   45.0000    0.0000    0.0000    0.0000 44

  3 omega   27.00   76.00   1.0000    1.5000
omega____ theta____ kappa____ phi______ omega'___ theta'___ frames
    -        2.5071   45.0000   30.0000    0.0000    0.0000 49

  4 omega  -63.00   -9.00   1.0000    1.5000
omega____ theta____ kappa____ phi______ omega'___ theta'___ frames
    -      -83.1433   59.0000  144.0000    0.0000    0.0000 54

  5 omega -158.00 -105.00   1.0000    1.5000
omega____ theta____ kappa____ phi______ omega'___ theta'___ frames
    -      -83.1433  -45.0000   30.0000    0.0000    0.0000 53

  6 omega -111.00  -58.00   1.0000    1.5000
omega____ theta____ kappa____ phi______ omega'___ theta'___ frames
    -      -83.1433   45.0000  150.0000    0.0000    0.0000 53

  7 omega  -85.00    1.00   1.0000    1.5000
omega____ theta____ kappa____ phi______ omega'___ theta'___ frames
    -      -83.1433    0.0000  210.0000    0.0000    0.0000 86

  8 omega  -35.00   -9.00   1.0000    1.5000
omega____ theta____ kappa____ phi______ omega'___ theta'___ frames
    -      -83.1433   45.0000  180.0000    0.0000    0.0000 26

  9 omega  -54.00    6.00   1.0000    1.5000
omega____ theta____ kappa____ phi______ omega'___ theta'___ frames
    -      -83.1433    0.0000  300.0000    0.0000    0.0000 60

 10 omega   63.00  112.00   1.0000    1.5000
omega____ theta____ kappa____ phi______ omega'___ theta'___ frames
    -       84.3933  -45.0000  150.0000    0.0000    0.0000 49

 11 omega   60.00   95.00   1.0000    1.5000
omega____ theta____ kappa____ phi______ omega'___ theta'___ frames
    -       84.3933  -45.0000  210.0000    0.0000    0.0000 35

;
_diffrn_measurement_device_type 'Oxford Diffraction Gemini Ultra'
_diffrn_measurement_method omega-scan
_diffrn_radiation_monochromator mirror
_diffrn_radiation_probe x-ray
_diffrn_radiation_source 'Enhance (Cu) X-ray Source'
_diffrn_radiation_type CuK\a
_diffrn_radiation_wavelength 1.54184
_diffrn_reflns_av_R_equivalents 0.0278
_diffrn_reflns_av_sigmaI/netI 0.0343
_diffrn_reflns_limit_h_max 29
_diffrn_reflns_limit_h_min -17
_diffrn_reflns_limit_k_max 8
_diffrn_reflns_limit_k_min -9
_diffrn_reflns_limit_l_max 34
_diffrn_reflns_limit_l_min -38
_diffrn_reflns_number 10928
_diffrn_reflns_reduction_process
;
;
_diffrn_reflns_theta_full 62.34
_diffrn_reflns_theta_max 62.34
_diffrn_reflns_theta_min 2.65
_diffrn_standards_decay_% 0
_diffrn_standards_number 0
_exptl_absorpt_coefficient_mu 6.585
_exptl_absorpt_correction_T_max 1.00000
_exptl_absorpt_correction_T_min 0.28383
_exptl_absorpt_correction_type multi-scan
_exptl_absorpt_process_details
;
CrysAlis RED, Oxford Diffraction Ltd.,
Version 1.171.32.15 (release 10-01-2008 CrysAlis171 .NET)
empirical absorption correction using spherical harmonics,
 implemented in SCALE3 ABSPACK scaling algorithm.
;
_exptl_crystal_colour red
_exptl_crystal_density_diffrn 1.372
_exptl_crystal_density_method 'Not Measured'
_exptl_crystal_description platelike
_exptl_crystal_F_000 3152
_exptl_crystal_size_max 0.360
_exptl_crystal_size_mid 0.240
_exptl_crystal_size_min 0.070
_refine_diff_density_max 1.384
_refine_diff_density_min -0.760
_refine_diff_density_rms 0.095
_refine_ls_extinction_method none
_refine_ls_goodness_of_fit_ref 1.035
_refine_ls_hydrogen_treatment constr
_refine_ls_matrix_type full
_refine_ls_number_parameters 373
_refine_ls_number_reflns 5594
_refine_ls_number_restraints 0
_refine_ls_restrained_S_all 1.035
_refine_ls_R_factor_all 0.0560
_refine_ls_R_factor_gt 0.0459
_refine_ls_shift/su_max 0.001
_refine_ls_shift/su_mean 0.000
_refine_ls_structure_factor_coef Fsqd
_refine_ls_weighting_details 'calc w=1/[\s^2^(Fo^2^)+(0.0763P)^2^+23.9563P] where P=(Fo^2^+2Fc^2^)/3'
_refine_ls_weighting_scheme calc
_refine_ls_wR_factor_gt 0.1210
_refine_ls_wR_factor_ref 0.1274
_reflns_number_gt 4724
_reflns_number_total 5594
_reflns_threshold_expression I>2\s(I)
_cod_data_source_file ja3059606_si_003.cif
_cod_data_source_block ml15cis
_cod_original_cell_volume 7255.4(4)
_cod_original_sg_symbol_H-M 'C 2/c'
_cod_database_code 4118725

loop_
_symmetry_equiv_pos_site_id
_symmetry_equiv_pos_as_xyz
1 x,y,z
2 -x,y,1/2-z
3 -x,-y,-z
4 x,-y,1/2+z
5 1/2+x,1/2+y,z
6 1/2-x,1/2+y,1/2-z
7 1/2-x,1/2-y,-z
8 1/2+x,1/2-y,1/2+z

loop_
_atom_site_aniso_label
_atom_site_aniso_U_11
_atom_site_aniso_U_22
_atom_site_aniso_U_33
_atom_site_aniso_U_23
_atom_site_aniso_U_13
_atom_site_aniso_U_12
Ru1 0.0324(2) 0.0257(2) 0.0221(2) 0.0011(1) 0.0059(1) 0.0014(1)
Cl1 0.0363(6) 0.0329(6) 0.0248(5) 0.0027(4) 0.0073(4) -0.0004(5)
P1 0.0286(6) 0.0342(6) 0.0266(6) 0.0034(5) 0.0055(4) 0.0004(5)
P2 0.0381(6) 0.0258(6) 0.0227(5) -0.0020(4) 0.0026(4) 0.0010(5)
O1 0.065(2) 0.0350(19) 0.0343(18) 0.0098(16) 0.0031(16) -0.0083(17)
C1 0.040(3) 0.031(3) 0.031(2) -0.004(2) 0.003(2) 0.001(2)
C2 0.040(3) 0.034(3) 0.028(2) -0.005(2) 0.0065(19) -0.004(2)
C3 0.045(3) 0.045(3) 0.029(2) -0.008(2) 0.012(2) -0.002(2)
C4 0.051(3) 0.032(3) 0.042(3) -0.001(2) 0.010(2) 0.006(2)
C5 0.035(2) 0.051(3) 0.035(3) 0.006(2) 0.011(2) -0.004(2)
C6 0.041(3) 0.055(3) 0.059(3) 0.002(3) 0.015(2) -0.012(3)
C7 0.041(3) 0.070(4) 0.051(3) -0.005(3) 0.022(2) -0.008(3)
C8 0.031(2) 0.052(3) 0.032(2) 0.013(2) 0.0015(19) 0.002(2)
C9 0.045(3) 0.078(4) 0.052(3) 0.016(3) -0.008(3) -0.003(3)
C10 0.046(3) 0.055(3) 0.059(3) 0.018(3) 0.007(3) 0.015(3)
C11 0.051(3) 0.031(2) 0.029(2) -0.009(2) 0.004(2) -0.001(2)
C12 0.122(6) 0.027(3) 0.040(3) 0.000(2) -0.014(3) -0.010(3)
C13 0.059(3) 0.032(3) 0.034(3) -0.007(2) 0.005(2) -0.003(2)
C14 0.040(3) 0.052(3) 0.028(2) -0.006(2) 0.005(2) 0.007(2)
C15 0.048(3) 0.075(4) 0.042(3) -0.026(3) 0.000(2) 0.017(3)
C16 0.038(3) 0.080(4) 0.047(3) -0.013(3) 0.007(2) 0.006(3)
C17 0.047(3) 0.037(3) 0.031(2) 0.004(2) -0.006(2) -0.001(2)
C18 0.066(3) 0.048(3) 0.028(2) 0.007(2) 0.001(2) -0.016(3)
C19 0.057(3) 0.029(3) 0.064(4) 0.000(3) -0.018(3) 0.002(3)
C20 0.036(2) 0.028(2) 0.029(2) -0.0004(19) 0.0089(18) 0.005(2)
C21 0.042(3) 0.033(3) 0.035(2) 0.003(2) 0.014(2) 0.002(2)
C22 0.036(2) 0.037(3) 0.029(2) 0.000(2) 0.0106(19) -0.005(2)
C23 0.036(2) 0.035(3) 0.028(2) 0.0031(19) 0.0066(19) 0.001(2)
C24 0.035(2) 0.048(3) 0.026(2) 0.003(2) 0.0106(19) -0.003(2)
C25 0.032(2) 0.037(3) 0.031(2) -0.003(2) 0.0111(19) -0.003(2)
C26 0.054(3) 0.037(3) 0.044(3) 0.008(2) 0.024(2) 0.003(2)
C27 0.064(3) 0.043(3) 0.037(3) 0.005(2) 0.030(2) 0.006(3)
C28 0.041(3) 0.033(2) 0.038(3) 0.000(2) 0.014(2) -0.005(2)
O2 0.049(2) 0.095(3) 0.038(2) -0.024(2) 0.0056(17) 0.026(2)
O3 0.069(3) 0.048(2) 0.097(3) -0.008(3) 0.047(3) -0.006(2)
C30 0.048(4) 0.041(3) 0.146(8) -0.029(4) 0.036(4) 0.004(3)
C31 0.044(3) 0.045(3) 0.047(3) -0.009(3) 0.022(2) -0.007(3)
Cl2 0.0617(9) 0.0640(9) 0.0551(8) 0.0004(7) 0.0048(7) 0.0083(7)
Cl3 0.0845(10) 0.0561(8) 0.0489(8) 0.0013(7) 0.0246(7) 0.0029(8)
C29 0.046(3) 0.053(3) 0.045(3) 0.005(3) 0.006(2) -0.007(3)

loop_
_atom_site_label
_atom_site_type_symbol
_atom_site_thermal_displace_type
_atom_site_fract_x
_atom_site_fract_y
_atom_site_fract_z
_atom_site_occupancy
_atom_site_U_iso_or_equiv
_atom_site_calc_flag
_atom_site_refinement_flags
Ru1 Ru Uani 0.70559(1) 0.87637(4) 0.61827(1) 1.000 0.0266(1) . .
Cl1 Cl Uani 0.72493(4) 1.04588(12) 0.56426(3) 1.000 0.0311(3) . .
P1 P Uani 0.63290(4) 0.76656(14) 0.57177(3) 1.000 0.0297(3) . .
P2 P Uani 0.78681(4) 0.96058(13) 0.65959(3) 1.000 0.0292(3) . .
O1 O Uani 0.68291(15) 0.6295(4) 0.67493(10) 1.000 0.0454(11) . .
C1 C Uani 0.69298(18) 0.7266(6) 0.65369(13) 1.000 0.0344(16) . .
C2 C Uani 0.65948(19) 0.6053(5) 0.54412(13) 1.000 0.0339(16) . .
C3 C Uani 0.6970(2) 0.6651(6) 0.51650(13) 1.000 0.0390(16) . .
C4 C Uani 0.6879(2) 0.4848(6) 0.57353(14) 1.000 0.0414(17) . .
C5 C Uani 0.58088(18) 0.6639(6) 0.59444(14) 1.000 0.0397(16) . .
C6 C Uani 0.5492(2) 0.5343(7) 0.57005(17) 1.000 0.0509(17) . .
C7 C Uani 0.5440(2) 0.7791(7) 0.61026(16) 1.000 0.0524(19) . .
C8 C Uani 0.60165(19) 0.9006(6) 0.53152(14) 1.000 0.0388(14) . .
C9 C Uani 0.5592(2) 0.8287(8) 0.50012(17) 1.000 0.0602(19) . .
C10 C Uani 0.5838(2) 1.0558(7) 0.54755(17) 1.000 0.0536(17) . .
C11 C Uani 0.7866(2) 1.1628(5) 0.67982(13) 1.000 0.0373(14) . .
C12 C Uani 0.7809(3) 1.2834(6) 0.64651(16) 1.000 0.066(2) . .
C13 C Uani 0.8326(2) 1.2079(6) 0.71291(14) 1.000 0.0420(17) . .
C14 C Uani 0.84001(19) 0.9505(6) 0.62896(13) 1.000 0.0401(16) . .
C15 C Uani 0.8348(2) 0.8026(8) 0.60295(16) 1.000 0.0559(19) . .
C16 C Uani 0.8970(2) 0.9663(8) 0.65163(16) 1.000 0.0550(19) . .
C17 C Uani 0.8098(2) 0.8442(6) 0.70551(14) 1.000 0.0398(16) . .
C18 C Uani 0.7730(2) 0.8643(6) 0.73615(14) 1.000 0.0482(16) . .
C19 C Uani 0.8166(2) 0.6700(6) 0.69558(17) 1.000 0.0533(19) . .
C20 C Uani 0.66390(17) 1.0276(5) 0.64487(12) 1.000 0.0306(12) . .
C21 C Uani 0.63983(18) 1.0210(6) 0.67705(13) 1.000 0.0358(16) . .
C22 C Uani 0.61021(18) 1.1499(5) 0.69256(13) 1.000 0.0334(14) . .
C23 C Uani 0.58676(18) 1.1218(5) 0.72615(13) 1.000 0.0329(14) . .
C24 C Uani 0.55792(18) 1.2357(6) 0.74200(13) 1.000 0.0357(14) . .
C25 C Uani 0.54972(18) 1.3835(5) 0.72441(13) 1.000 0.0327(14) . .
C26 C Uani 0.5751(2) 1.4125(6) 0.69146(15) 1.000 0.0432(17) . .
C27 C Uani 0.6042(2) 1.2995(6) 0.67593(15) 1.000 0.0455(17) . .
C28 C Uani 0.51964(18) 1.5104(6) 0.73912(13) 1.000 0.0365(16) . .
O2 O Uani 0.53376(15) 0.8537(5) 0.39834(11) 1.000 0.0609(14) . .
O3 O Uani 0.56002(18) 1.0400(5) 0.33427(16) 1.000 0.0675(16) . .
C30 C Uani 0.5247(2) 0.8861(7) 0.3610(3) 1.000 0.076(3) . .
C31 C Uani 0.5351(2) 1.1153(7) 0.30846(16) 1.000 0.0437(17) . .
Cl2 Cl Uani 0.60304(6) 0.33750(19) 0.45595(4) 1.000 0.0609(5) . .
Cl3 Cl Uani 0.66337(7) 0.05698(18) 0.44406(4) 1.000 0.0616(5) . .
C29 C Uani 0.6641(2) 0.2377(7) 0.46868(16) 1.000 0.0482(17) . .
H2 H Uiso 0.62890 0.55180 0.52700 1.000 0.0410 calc R
H3A H Uiso 0.72670 0.72140 0.53250 1.000 0.0470 calc R
H3B H Uiso 0.67770 0.73630 0.49640 1.000 0.0470 calc R
H3C H Uiso 0.71050 0.57570 0.50300 1.000 0.0470 calc R
H4A H Uiso 0.69860 0.39510 0.55860 1.000 0.0500 calc R
H4B H Uiso 0.66390 0.44880 0.59140 1.000 0.0500 calc R
H4C H Uiso 0.71930 0.53310 0.58950 1.000 0.0500 calc R
H5 H Uiso 0.60050 0.61010 0.61880 1.000 0.0480 calc R
H6A H Uiso 0.52580 0.48380 0.58640 1.000 0.0610 calc R
H6B H Uiso 0.57360 0.45600 0.56220 1.000 0.0610 calc R
H6C H Uiso 0.52790 0.57970 0.54590 1.000 0.0610 calc R
H7A H Uiso 0.51960 0.82460 0.58770 1.000 0.0630 calc R
H7B H Uiso 0.56490 0.86320 0.62520 1.000 0.0630 calc R
H7C H Uiso 0.52370 0.72400 0.62810 1.000 0.0630 calc R
H8 H Uiso 0.63080 0.93000 0.51660 1.000 0.0470 calc R
H9A H Uiso 0.52710 0.81160 0.51170 1.000 0.0730 calc R
H9B H Uiso 0.57180 0.72800 0.49130 1.000 0.0730 calc R
H9C H Uiso 0.55130 0.89990 0.47710 1.000 0.0730 calc R
H10A H Uiso 0.57510 1.13070 0.52540 1.000 0.0640 calc R
H10B H Uiso 0.61230 1.09860 0.56770 1.000 0.0640 calc R
H10C H Uiso 0.55230 1.03780 0.55990 1.000 0.0640 calc R
H11 H Uiso 0.75380 1.17140 0.69210 1.000 0.0450 calc R
H12A H Uiso 0.77040 1.38450 0.65660 1.000 0.0800 calc R
H12B H Uiso 0.75380 1.24860 0.62420 1.000 0.0800 calc R
H12C H Uiso 0.81480 1.29540 0.63710 1.000 0.0800 calc R
H13A H Uiso 0.86560 1.20880 0.70200 1.000 0.0510 calc R
H13B H Uiso 0.83540 1.13120 0.73480 1.000 0.0510 calc R
H13C H Uiso 0.82620 1.31260 0.72320 1.000 0.0510 calc R
H14 H Uiso 0.83410 1.04140 0.61000 1.000 0.0480 calc R
H15A H Uiso 0.85880 0.81010 0.58330 1.000 0.0670 calc R
H15B H Uiso 0.79820 0.79260 0.58890 1.000 0.0670 calc R
H15C H Uiso 0.84410 0.71030 0.62000 1.000 0.0670 calc R
H16A H Uiso 0.90490 0.87900 0.67060 1.000 0.0660 calc R
H16B H Uiso 0.90080 1.06600 0.66640 1.000 0.0660 calc R
H16C H Uiso 0.92170 0.96410 0.63240 1.000 0.0660 calc R
H17 H Uiso 0.84540 0.88540 0.71790 1.000 0.0480 calc R
H18A H Uiso 0.73840 0.81740 0.72570 1.000 0.0580 calc R
H18B H Uiso 0.76850 0.97640 0.74120 1.000 0.0580 calc R
H18C H Uiso 0.78840 0.81190 0.76130 1.000 0.0580 calc R
H19A H Uiso 0.81880 0.60720 0.72010 1.000 0.0640 calc R
H19B H Uiso 0.84920 0.65660 0.68440 1.000 0.0640 calc R
H19C H Uiso 0.78620 0.63510 0.67590 1.000 0.0640 calc R
H20 H Uiso 0.66020 1.12700 0.63190 1.000 0.0370 calc R
H21 H Uiso 0.64200 0.92430 0.69130 1.000 0.0430 calc R
H23 H Uiso 0.59070 1.02130 0.73850 1.000 0.0390 calc R
H24 H Uiso 0.54340 1.21270 0.76540 1.000 0.0430 calc R
H26 H Uiso 0.57210 1.51380 0.67950 1.000 0.0520 calc R
H27 H Uiso 0.62050 1.32400 0.65340 1.000 0.0550 calc R
H28 H Uiso 0.52980 1.61240 0.73190 1.000 0.0440 calc R
H2A H Uiso 0.55930 0.90820 0.40980 1.000 0.0730 calc R
H3 H Uiso 0.55730 1.07910 0.35670 1.000 0.0810 calc R
H30A H Uiso 0.48730 0.91360 0.35290 1.000 0.1140 calc R
H30B H Uiso 0.53310 0.79450 0.34560 1.000 0.1140 calc R
H30C H Uiso 0.54680 0.97500 0.35570 1.000 0.1140 calc R
H31A H Uiso 0.49730 1.09250 0.30710 1.000 0.0650 calc R
H31B H Uiso 0.54580 1.08880 0.28270 1.000 0.0650 calc R
H31C H Uiso 0.54150 1.22730 0.31410 1.000 0.0650 calc R
H29A H Uiso 0.69280 0.30390 0.46140 1.000 0.0580 calc R
H29B H Uiso 0.67160 0.22030 0.49810 1.000 0.0580 calc R

loop_
_atom_type_symbol
_atom_type_description
_atom_type_scat_dispersion_real
_atom_type_scat_dispersion_imag
_atom_type_scat_source
Ru Ru 0.0552 3.2960 'International Tables Vol C Tables 4.2.6.8 and 6.1.1.4'
P P 0.2955 0.4335 'International Tables Vol C Tables 4.2.6.8 and 6.1.1.4'
O O 0.0492 0.0322 'International Tables Vol C Tables 4.2.6.8 and 6.1.1.4'
Cl Cl 0.3639 0.7018 'International Tables Vol C Tables 4.2.6.8 and 6.1.1.4'
H H 0.0000 0.0000 'International Tables Vol C Tables 4.2.6.8 and 6.1.1.4'
C C 0.0181 0.0091 'International Tables Vol C Tables 4.2.6.8 and 6.1.1.4'

loop_
_geom_angle_atom_site_label_1
_geom_angle_atom_site_label_2
_geom_angle_atom_site_label_3
_geom_angle
_geom_angle_site_symmetry_1
_geom_angle_site_symmetry_3
_geom_angle_publ_flag
Cl1 Ru1 P1 88.53(4) . . yes
Cl1 Ru1 P2 89.56(4) . . yes
Cl1 Ru1 C1 171.58(15) . . yes
Cl1 Ru1 C20 98.52(12) . . yes
P1 Ru1 P2 171.13(4) . . yes
P1 Ru1 C1 87.32(15) . . yes
P1 Ru1 C20 97.55(13) . . yes
P2 Ru1 C1 93.43(15) . . yes
P2 Ru1 C20 91.30(13) . . yes
C1 Ru1 C20 89.28(19) . . yes
Ru1 P1 C2 107.84(15) . . yes
Ru1 P1 C5 116.16(15) . . yes
Ru1 P1 C8 115.45(16) . . yes
C2 P1 C5 102.1(2) . . yes
C2 P1 C8 103.7(2) . . yes
C5 P1 C8 109.9(2) . . yes
Ru1 P2 C11 115.72(16) . . yes
Ru1 P2 C14 107.95(15) . . yes
Ru1 P2 C17 116.55(17) . . yes
C11 P2 C14 107.4(2) . . yes
C11 P2 C17 102.0(2) . . yes
C14 P2 C17 106.5(2) . . yes
C30 O2 H2A 109.00 . . no
C31 O3 H3 110.00 . . no
C31 O3 H30C 128.00 . . no
H3 O3 H30C 59.00 . . no
Ru1 C1 O1 176.8(4) . . yes
P1 C2 C3 112.5(3) . . yes
P1 C2 C4 110.2(3) . . yes
C3 C2 C4 109.9(4) . . no
P1 C5 C6 118.0(3) . . yes
C6 C5 C7 110.6(4) . . no
P1 C5 C7 111.9(4) . . yes
P1 C8 C9 115.8(4) . . yes
P1 C8 C10 113.0(3) . . yes
C9 C8 C10 112.1(4) . . no
P2 C11 C13 116.9(3) . . yes
P2 C11 C12 111.2(3) . . yes
C12 C11 C13 109.8(4) . . no
P2 C14 C15 111.1(3) . . yes
C15 C14 C16 110.0(4) . . no
P2 C14 C16 116.5(3) . . yes
P2 C17 C19 111.4(3) . . yes
C18 C17 C19 111.3(4) . . no
P2 C17 C18 111.4(3) . . yes
Ru1 C20 C21 134.3(4) . . yes
C20 C21 C22 126.2(4) . . no
C21 C22 C23 118.7(4) . . no
C21 C22 C27 124.4(4) . . no
C23 C22 C27 117.0(4) . . no
C22 C23 C24 121.9(4) . . no
C23 C24 C25 121.4(4) . . no
C24 C25 C26 116.2(4) . . no
C24 C25 C28 124.9(4) . . no
C26 C25 C28 118.8(4) . . no
C25 C26 C27 122.3(5) . . no
C22 C27 C26 121.1(5) . . no
C25 C28 C28 132.3(5) . 2_656 no
C3 C2 H2 108.00 . . no
C4 C2 H2 108.00 . . no
P1 C2 H2 108.00 . . no
H3A C3 H3C 110.00 . . no
H3B C3 H3C 110.00 . . no
C2 C3 H3C 109.00 . . no
C2 C3 H3A 110.00 . . no
C2 C3 H3B 109.00 . . no
H3A C3 H3B 109.00 . . no
C2 C4 H4A 109.00 . . no
H4B C4 H4C 109.00 . . no
H4A C4 H4C 110.00 . . no
C2 C4 H4B 109.00 . . no
C2 C4 H4C 109.00 . . no
H4A C4 H4B 109.00 . . no
C6 C5 H5 105.00 . . no
C7 C5 H5 105.00 . . no
P1 C5 H5 105.00 . . no
C5 C6 H6A 109.00 . . no
H6B C6 H6C 109.00 . . no
C5 C6 H6C 110.00 . . no
H6A C6 H6B 109.00 . . no
C5 C6 H6B 109.00 . . no
H6A C6 H6C 110.00 . . no
C5 C7 H7A 110.00 . . no
C5 C7 H7B 110.00 . . no
H7B C7 H7C 109.00 . . no
C5 C7 H7C 110.00 . . no
H7A C7 H7B 109.00 . . no
H7A C7 H7C 109.00 . . no
C9 C8 H8 105.00 . . no
C10 C8 H8 105.00 . . no
P1 C8 H8 105.00 . . no
C8 C9 H9A 109.00 . . no
H9B C9 H9C 110.00 . . no
C8 C9 H9C 109.00 . . no
H9A C9 H9B 109.00 . . no
C8 C9 H9B 109.00 . . no
H9A C9 H9C 110.00 . . no
C8 C10 H10A 110.00 . . no
C8 C10 H10B 110.00 . . no
H10B C10 H10C 109.00 . . no
H10A C10 H10C 109.00 . . no
C8 C10 H10C 109.00 . . no
H10A C10 H10B 110.00 . . no
C13 C11 H11 106.00 . . no
C12 C11 H11 106.00 . . no
P2 C11 H11 106.00 . . no
C11 C12 H12B 109.00 . . no
C11 C12 H12C 109.00 . . no
C11 C12 H12A 110.00 . . no
H12A C12 H12B 109.00 . . no
H12A C12 H12C 109.00 . . no
H12B C12 H12C 109.00 . . no
C11 C13 H13B 109.00 . . no
C11 C13 H13C 109.00 . . no
H13A C13 H13B 109.00 . . no
C11 C13 H13A 110.00 . . no
H13A C13 H13C 109.00 . . no
H13B C13 H13C 109.00 . . no
C16 C14 H14 106.00 . . no
P2 C14 H14 106.00 . . no
C15 C14 H14 106.00 . . no
C14 C15 H15B 109.00 . . no
C14 C15 H15C 110.00 . . no
C14 C15 H15A 109.00 . . no
H15A C15 H15B 110.00 . . no
H15A C15 H15C 109.00 . . no
H15B C15 H15C 109.00 . . no
C14 C16 H16B 109.00 . . no
C14 C16 H16C 109.00 . . no
H16A C16 H16B 109.00 . . no
C14 C16 H16A 109.00 . . no
H16B C16 H16C 110.00 . . no
H16A C16 H16C 110.00 . . no
C18 C17 H17 108.00 . . no
C19 C17 H17 107.00 . . no
P2 C17 H17 108.00 . . no
C17 C18 H18B 109.00 . . no
C17 C18 H18C 109.00 . . no
H18A C18 H18B 109.00 . . no
C17 C18 H18A 110.00 . . no
H18A C18 H18C 109.00 . . no
H18B C18 H18C 110.00 . . no
H19A C19 H19C 109.00 . . no
C17 C19 H19C 110.00 . . no
H19A C19 H19B 109.00 . . no
C17 C19 H19A 110.00 . . no
C17 C19 H19B 109.00 . . no
H19B C19 H19C 110.00 . . no
C21 C20 H20 113.00 . . no
Ru1 C20 H20 113.00 . . no
C22 C21 H21 117.00 . . no
C20 C21 H21 117.00 . . no
C24 C23 H23 119.00 . . no
C22 C23 H23 119.00 . . no
C23 C24 H24 119.00 . . no
C25 C24 H24 119.00 . . no
C25 C26 H26 119.00 . . no
C27 C26 H26 119.00 . . no
C26 C27 H27 119.00 . . no
C22 C27 H27 119.00 . . no
C25 C28 H28 114.00 . . no
C28 C28 H28 114.00 2_656 . no
O2 C30 H30A 109.00 . . no
O2 C30 H30B 109.00 . . no
O2 C30 H30C 110.00 . . no
H30A C30 H30B 110.00 . . no
H30A C30 H30C 109.00 . . no
H30B C30 H30C 109.00 . . no
O3 C31 H31A 109.00 . . no
O3 C31 H31B 109.00 . . no
O3 C31 H31C 109.00 . . no
H31A C31 H31B 110.00 . . no
H31A C31 H31C 109.00 . . no
H31B C31 H31C 109.00 . . no
Cl2 C29 Cl3 111.7(3) . . yes
Cl2 C29 H29A 109.00 . . no
Cl2 C29 H29B 109.00 . . no
Cl3 C29 H29A 109.00 . . no
Cl3 C29 H29B 109.00 . . no
H29A C29 H29B 108.00 . . no

loop_
_geom_bond_atom_site_label_1
_geom_bond_atom_site_label_2
_geom_bond_distance
_geom_bond_site_symmetry_2
_geom_bond_publ_flag
Ru1 Cl1 2.4418(11) . yes
Ru1 P1 2.4111(11) . yes
Ru1 P2 2.4089(11) . yes
Ru1 C1 1.814(5) . yes
Ru1 C20 1.982(4) . yes
Cl2 C29 1.767(6) . yes
Cl3 C29 1.747(6) . yes
P1 C2 1.853(5) . yes
P1 C5 1.863(5) . yes
P1 C8 1.850(5) . yes
P2 C11 1.852(4) . yes
P2 C17 1.850(5) . yes
P2 C14 1.847(5) . yes
O1 C1 1.152(6) . yes
O2 C30 1.273(11) . yes
O3 C31 1.179(7) . yes
O2 H2A 0.8400 . no
O3 H30C 1.0100 . no
O3 H3 0.8400 . no
C2 C3 1.535(7) . no
C2 C4 1.524(7) . no
C5 C7 1.520(7) . no
C5 C6 1.525(8) . no
C8 C9 1.513(7) . no
C8 C10 1.527(8) . no
C11 C13 1.529(7) . no
C11 C12 1.512(7) . no
C14 C16 1.535(7) . no
C14 C15 1.528(8) . no
C17 C19 1.536(7) . no
C17 C18 1.523(7) . no
C20 C21 1.339(6) . no
C21 C22 1.479(7) . no
C22 C23 1.392(6) . no
C22 C27 1.390(7) . no
C23 C24 1.381(7) . no
C24 C25 1.392(7) . no
C25 C26 1.403(7) . no
C25 C28 1.462(7) . no
C26 C27 1.374(7) . no
C28 C28 1.343(6) 2_656 no
C2 H2 1.0000 . no
C3 H3B 0.9800 . no
C3 H3A 0.9800 . no
C3 H3C 0.9800 . no
C4 H4A 0.9800 . no
C4 H4B 0.9800 . no
C4 H4C 0.9800 . no
C5 H5 1.0000 . no
C6 H6C 0.9800 . no
C6 H6A 0.9800 . no
C6 H6B 0.9800 . no
C7 H7C 0.9800 . no
C7 H7B 0.9800 . no
C7 H7A 0.9800 . no
C8 H8 1.0000 . no
C9 H9B 0.9800 . no
C9 H9C 0.9800 . no
C9 H9A 0.9800 . no
C10 H10A 0.9800 . no
C10 H10B 0.9800 . no
C10 H10C 0.9800 . no
C11 H11 1.0000 . no
C12 H12A 0.9800 . no
C12 H12B 0.9800 . no
C12 H12C 0.9800 . no
C13 H13B 0.9800 . no
C13 H13A 0.9800 . no
C13 H13C 0.9800 . no
C14 H14 1.0000 . no
C15 H15B 0.9800 . no
C15 H15A 0.9800 . no
C15 H15C 0.9800 . no
C16 H16B 0.9800 . no
C16 H16A 0.9800 . no
C16 H16C 0.9800 . no
C17 H17 1.0000 . no
C18 H18A 0.9800 . no
C18 H18C 0.9800 . no
C18 H18B 0.9800 . no
C19 H19C 0.9800 . no
C19 H19A 0.9800 . no
C19 H19B 0.9800 . no
C20 H20 0.9500 . no
C21 H21 0.9500 . no
C23 H23 0.9500 . no
C24 H24 0.9500 . no
C26 H26 0.9500 . no
C27 H27 0.9500 . no
C28 H28 0.9500 . no
C30 H30B 0.9800 . no
C30 H30C 0.9800 . no
C30 H30A 0.9800 . no
C31 H31C 0.9800 . no
C31 H31A 0.9800 . no
C31 H31B 0.9800 . no
C29 H29A 0.9900 . no
C29 H29B 0.9900 . no

loop_
_geom_contact_atom_site_label_1
_geom_contact_atom_site_label_2
_geom_contact_distance
_geom_contact_site_symmetry_2
_geom_contact_publ_flag
Ru1 H3A 3.3100 . no
Ru1 H4C 3.1200 . no
Ru1 H7B 3.6500 . no
Ru1 H10B 3.2900 . no
Ru1 H12B 3.3900 . no
Ru1 H15B 2.8100 . no
Ru1 H18A 3.6200 . no
Ru1 H19C 3.3000 . no
Cl1 P1 3.3872(15) . no
Cl1 P2 3.4169(14) . no
Cl1 C3 3.637(5) . no
Cl1 C8 3.396(5) . no
Cl1 C10 3.563(5) . no
Cl1 C12 3.537(6) . no
Cl1 C14 3.455(5) . no
Cl1 C15 3.559(6) . no
Cl1 C20 3.365(4) . no
Cl3 C15 3.452(7) 7_656 no
Cl1 H3A 2.9700 . no
Cl1 H8 2.8400 . no
Cl1 H10B 2.9400 . no
Cl1 H4A 3.0500 1_565 no
Cl1 H14 2.9600 . no
Cl1 H15B 2.8900 . no
Cl1 H20 3.1200 . no
Cl1 H29B 2.8300 1_565 no
Cl1 H29A 2.7300 7_666 no
Cl1 H12B 2.6700 . no
Cl2 H10A 3.1100 1_545 no
Cl2 H2 3.0000 . no
Cl2 H14 3.1400 7_666 no
Cl3 H2A 3.0000 1_545 no
Cl3 H15C 3.1200 7_656 no
Cl3 H8 2.9300 1_545 no
P1 Cl1 3.3872(15) . no
P1 C1 2.949(5) . no
P1 C20 3.316(4) . no
P2 Cl1 3.4169(14) . no
P2 C1 3.101(5) . no
P2 C20 3.154(5) . no
O1 C19 3.394(7) . no
O2 C9 3.396(7) . no
O2 O3 2.854(6) . no
O3 O2 2.854(6) . no
O1 H18A 2.5900 . no
O1 H5 2.5900 . no
O1 H21 2.8100 . no
O1 H19C 2.6400 . no
O2 H9C 2.6500 . no
O3 H2A 2.7900 . no
C1 C4 3.386(7) . no
C1 C5 3.253(7) . no
C1 C17 3.352(7) . no
C1 P1 2.949(5) . no
C1 P2 3.101(5) . no
C1 C21 3.020(7) . no
C1 C19 3.277(7) . no
C1 C18 3.375(7) . no
C1 C20 2.670(7) . no
C3 Cl1 3.637(5) . no
C3 C3 3.425(7) 7_666 no
C4 C1 3.386(7) . no
C4 C12 3.563(8) 1_545 no
C4 C6 3.559(7) . no
C6 C9 3.483(9) . no
C6 C4 3.559(7) . no
C7 C30 3.569(8) 3_676 no
C7 C10 3.436(8) . no
C9 C6 3.483(9) . no
C9 O2 3.396(7) . no
C10 Cl1 3.563(5) . no
C10 C20 3.575(7) . no
C10 C7 3.436(8) . no
C12 C4 3.563(8) 1_565 no
C12 Cl1 3.537(6) . no
C13 C18 3.450(7) . no
C13 C16 3.520(8) . no
C15 C19 3.432(8) . no
C15 Cl1 3.559(6) . no
C15 Cl3 3.452(7) 7_656 no
C16 C13 3.520(8) . no
C18 C13 3.450(7) . no
C18 C1 3.375(7) . no
C19 C1 3.277(7) . no
C19 O1 3.394(7) . no
C19 C15 3.432(8) . no
C19 C24 3.576(7) 6_646 no
C19 C23 3.326(7) 6_646 no
C20 P1 3.316(4) . no
C20 P2 3.154(5) . no
C20 Cl1 3.365(4) . no
C20 C1 2.670(7) . no
C20 C10 3.575(7) . no
C20 C11 3.366(7) . no
C23 C19 3.326(7) 6_656 no
C24 C25 3.396(7) 2_656 no
C24 C24 3.104(7) 2_656 no
C24 C19 3.576(7) 6_656 no
C25 C24 3.396(7) 2_656 no
C30 C7 3.569(8) 3_676 no
C1 H5 2.6500 . no
C1 H18A 2.6300 . no
C1 H21 2.5900 . no
C1 H19C 2.5000 . no
C1 H4C 2.8900 . no
C2 H6B 2.7000 . no
C2 H9B 2.8200 . no
C3 H3A 2.9300 7_666 no
C3 H8 2.8200 . no
C4 H12B 2.9700 1_545 no
C4 H6B 2.9000 . no
C5 H4B 2.8200 . no
C6 H2 2.7000 . no
C6 H9A 3.0700 . no
C6 H4B 2.9900 . no
C7 H30A 3.0600 3_676 no
C7 H10C 2.8100 . no
C8 H3B 2.8200 . no
C9 H2 3.0000 . no
C9 H6C 2.8200 . no
C10 H7A 3.0300 . no
C11 H18B 2.7100 . no
C12 H14 2.8600 . no
C13 H16B 2.8100 . no
C13 H17 2.7700 . no
C13 H18B 2.8300 . no
C14 H12C 3.0300 . no
C15 H19B 2.9800 . no
C16 H17 2.8700 . no
C16 H30B 2.8400 7_666 no
C16 H13A 2.8700 . no
C17 H16A 2.9000 . no
C17 H13B 2.6700 . no
C18 H13B 2.7800 . no
C18 H11 3.0100 . no
C18 H11 3.1000 6_646 no
C19 H15C 2.7800 . no
C19 H12A 2.9200 1_545 no
C20 H10B 2.7800 . no
C20 H7B 2.8700 . no
C20 H27 2.7900 . no
C20 H11 2.8500 . no
C21 H7B 2.7200 . no
C22 H30A 2.7500 3_676 no
C23 H31B 2.9400 4_575 no
C23 H30A 3.0200 3_676 no
C23 H19A 2.7700 6_656 no
C23 H31A 2.9000 3_676 no
C24 H17 2.9100 6_656 no
C24 H24 2.5700 2_656 no
C25 H17 3.0400 6_656 no
C25 H24 2.8600 2_656 no
C27 H30A 2.9900 3_676 no
C27 H20 2.6700 . no
C28 H24 2.9900 2_656 no
C30 H31A 2.5400 . no
C31 H28 3.0400 3_686 no
C31 H13A 3.0200 7_676 no
C31 H30B 3.0100 . no
C31 H30A 2.7100 . no
H2 C6 2.7000 . no
H2 C9 3.0000 . no
H2 Cl2 3.0000 . no
H2 H9B 2.2900 . no
H2 H6B 2.1600 . no
H2A H3 2.3000 . no
H2A O3 2.7900 . no
H2A H9C 2.3200 . no
H2A Cl3 3.0000 1_565 no
H3 H2A 2.3000 . no
H3A C3 2.9300 7_666 no
H3A H15B 2.4800 . no
H3A H4C 2.5400 . no
H3A Ru1 3.3100 . no
H3A Cl1 2.9700 . no
H3B H8 2.2100 . no
H3B C8 2.8200 . no
H3C H4A 2.4900 . no
H4A Cl1 3.0500 1_545 no
H4A H29B 2.5300 . no
H4A H3C 2.4900 . no
H4B C6 2.9900 . no
H4B H5 2.4300 . no
H4B H6B 2.3600 . no
H4B C5 2.8200 . no
H4C Ru1 3.1200 . no
H4C C1 2.8900 . no
H4C H3A 2.5400 . no
H5 H26 2.4300 1_545 no
H5 C1 2.6500 . no
H5 H4B 2.4300 . no
H5 O1 2.5900 . no
H6A H7C 2.4900 . no
H6B C2 2.7000 . no
H6B C4 2.9000 . no
H6B H4B 2.3600 . no
H6B H2 2.1600 . no
H6C H9A 2.2900 . no
H6C H7A 2.5500 . no
H6C C9 2.8200 . no
H7A H10C 2.2700 . no
H7A H6C 2.5500 . no
H7A C10 3.0300 . no
H7B C21 2.7200 . no
H7B C20 2.8700 . no
H7B H30A 2.5100 3_676 no
H7B Ru1 3.6500 . no
H7C H6A 2.4900 . no
H8 C3 2.8200 . no
H8 H3B 2.2100 . no
H8 Cl1 2.8400 . no
H8 Cl3 2.9300 1_565 no
H9A H6C 2.2900 . no
H9A H10C 2.5300 . no
H9A C6 3.0700 . no
H9B H2 2.2900 . no
H9B C2 2.8200 . no
H9C H2A 2.3200 . no
H9C H10A 2.5600 . no
H9C O2 2.6500 . no
H10A H9C 2.5600 . no
H10A Cl2 3.1100 1_565 no
H10B Ru1 3.2900 . no
H10B C20 2.7800 . no
H10B Cl1 2.9400 . no
H10B H20 2.3200 . no
H10C C7 2.8100 . no
H10C H7A 2.2700 . no
H10C H9A 2.5300 . no
H11 C18 3.0100 . no
H11 H18C 2.3800 6_656 no
H11 C20 2.8500 . no
H11 H18B 2.3300 . no
H11 C18 3.1000 6_656 no
H12A H13C 2.5300 . no
H12A C19 2.9200 1_565 no
H12A H19C 2.2500 1_565 no
H12B Ru1 3.3900 . no
H12B C4 2.9700 1_565 no
H12B Cl1 2.6700 . no
H12C C14 3.0300 . no
H12C H13A 2.4600 . no
H12C H14 2.4300 . no
H13A H12C 2.4600 . no
H13A H16B 2.0300 . no
H13A C31 3.0200 7_676 no
H13A H31C 2.5900 7_676 no
H13A C16 2.8700 . no
H13B C17 2.6700 . no
H13B C18 2.7800 . no
H13B H17 2.1900 . no
H13B H18B 2.2000 . no
H13C H18A 2.5900 6_656 no
H13C H19A 2.5200 1_565 no
H13C H12A 2.5300 . no
H14 C12 2.8600 . no
H14 H12C 2.4300 . no
H14 Cl2 3.1400 7_666 no
H14 Cl1 2.9600 . no
H15A H16C 2.4800 . no
H15B Cl1 2.8900 . no
H15B Ru1 2.8100 . no
H15B H3A 2.4800 . no
H15C Cl3 3.1200 7_656 no
H15C H16A 2.5500 . no
H15C C19 2.7800 . no
H15C H19B 2.2000 . no
H16A H17 2.3900 . no
H16A H19B 2.4600 . no
H16A H30B 2.3000 7_666 no
H16A C17 2.9000 . no
H16A H15C 2.5500 . no
H16B H31C 2.3200 7_676 no
H16B C13 2.8100 . no
H16B H13A 2.0300 . no
H16C H30B 2.5400 7_666 no
H16C H15A 2.4800 . no
H17 C16 2.8700 . no
H17 H13B 2.1900 . no
H17 C25 3.0400 6_646 no
H17 H16A 2.3900 . no
H17 C24 2.9100 6_646 no
H17 C13 2.7700 . no
H18A H13C 2.5900 6_646 no
H18A O1 2.5900 . no
H18A C1 2.6300 . no
H18A Ru1 3.6200 . no
H18B C11 2.7100 . no
H18B H11 2.3300 . no
H18B H13B 2.2000 . no
H18B C13 2.8300 . no
H18C H19A 2.4400 . no
H18C H11 2.3800 6_646 no
H19A H13C 2.5200 1_545 no
H19A H18C 2.4400 . no
H19A C23 2.7700 6_646 no
H19B C15 2.9800 . no
H19B H16A 2.4600 . no
H19B H15C 2.2000 . no
H19C H12A 2.2500 1_545 no
H19C O1 2.6400 . no
H19C C1 2.5000 . no
H19C Ru1 3.3000 . no
H20 C27 2.6700 . no
H20 H10B 2.3200 . no
H20 H27 2.1500 . no
H21 C1 2.5900 . no
H21 H23 2.3800 . no
H21 O1 2.8100 . no
H23 H31B 2.2400 4_575 no
H23 H21 2.3800 . no
H24 C24 2.5700 2_656 no
H24 C25 2.8600 2_656 no
H24 C28 2.9900 2_656 no
H24 H24 2.2900 2_656 no
H26 H28 2.3800 . no
H26 H5 2.4300 1_565 no
H27 H20 2.1500 . no
H27 C20 2.7900 . no
H28 C31 3.0400 3_686 no
H28 H31C 2.5800 3_686 no
H28 H26 2.3800 . no
H29A Cl1 2.7300 7_666 no
H29B H4A 2.5300 . no
H29B Cl1 2.8300 1_545 no
H30A C31 2.7100 . no
H30A H31A 2.2200 . no
H30A C7 3.0600 3_676 no
H30A C22 2.7500 3_676 no
H30A H7B 2.5100 3_676 no
H30A C23 3.0200 3_676 no
H30A C27 2.9900 3_676 no
H30B C31 3.0100 . no
H30B H16C 2.5400 7_666 no
H30B C16 2.8400 7_666 no
H30B H16A 2.3000 7_666 no
H31A C23 2.9000 3_676 no
H31A C30 2.5400 . no
H31A H30A 2.2200 . no
H31B H23 2.2400 4_574 no
H31B C23 2.9400 4_574 no
H31C H28 2.5800 3_686 no
H31C H13A 2.5900 7_676 no
H31C H16B 2.3200 7_676 no

loop_
_geom_hbond_atom_site_label_D
_geom_hbond_atom_site_label_H
_geom_hbond_atom_site_label_A
_geom_hbond_distance_DH
_geom_hbond_distance_HA
_geom_hbond_distance_DA
_geom_hbond_angle_DHA
_geom_hbond_site_symmetry_A
_geom_hbond_publ_flag
C5 H5 O1 1.0000 2.5900 3.449(6) 144.00 . yes
C12 H12B Cl1 0.9800 2.6700 3.537(6) 148.00 . yes
C18 H18A O1 0.9800 2.5900 3.460(6) 148.00 . yes
C29 H29A Cl1 0.9900 2.7300 3.712(6) 173.00 7_666 yes

loop_
_geom_torsion_atom_site_label_1
_geom_torsion_atom_site_label_2
_geom_torsion_atom_site_label_3
_geom_torsion_atom_site_label_4
_geom_torsion
_geom_torsion_site_symmetry_3
_geom_torsion_site_symmetry_4
_geom_torsion_publ_flag
Cl1 Ru1 P1 C2 85.80(15) . . no
C1 Ru1 P1 C2 -86.9(2) . . no
C20 Ru1 P1 C2 -175.79(19) . . no
Cl1 Ru1 P1 C5 -160.43(18) . . no
C1 Ru1 P1 C5 26.9(2) . . no
C20 Ru1 P1 C5 -62.0(2) . . no
Cl1 Ru1 P1 C8 -29.55(18) . . no
C1 Ru1 P1 C8 157.8(2) . . no
C20 Ru1 P1 C8 68.9(2) . . no
Cl1 Ru1 P2 C11 73.47(16) . . no
C1 Ru1 P2 C11 -114.4(2) . . no
C20 Ru1 P2 C11 -25.1(2) . . no
Cl1 Ru1 P2 C14 -46.81(17) . . no
C1 Ru1 P2 C14 125.3(2) . . no
C20 Ru1 P2 C14 -145.3(2) . . no
Cl1 Ru1 P2 C17 -166.57(18) . . no
C1 Ru1 P2 C17 5.6(2) . . no
C20 Ru1 P2 C17 94.9(2) . . no
P2 Ru1 C20 C21 -89.8(5) . . no
C1 Ru1 C20 C21 3.6(5) . . no
Cl1 Ru1 C20 C21 -179.6(5) . . no
P1 Ru1 C20 C21 90.8(5) . . no
C5 P1 C2 C4 -66.9(4) . . no
C8 P1 C2 C3 55.9(4) . . no
Ru1 P1 C2 C4 56.0(3) . . no
Ru1 P1 C2 C3 -67.0(3) . . no
C5 P1 C2 C3 170.1(3) . . no
Ru1 P1 C5 C7 77.1(4) . . no
C2 P1 C5 C7 -165.9(3) . . no
C8 P1 C5 C7 -56.3(4) . . no
Ru1 P1 C8 C9 174.9(3) . . no
C2 P1 C8 C9 57.2(4) . . no
C5 P1 C8 C9 -51.3(4) . . no
Ru1 P1 C8 C10 -53.9(4) . . no
C2 P1 C8 C10 -171.6(4) . . no
C5 P1 C8 C10 79.9(4) . . no
C8 P1 C2 C4 178.8(3) . . no
Ru1 P1 C5 C6 -153.0(3) . . no
C2 P1 C5 C6 -36.0(4) . . no
C8 P1 C5 C6 73.6(4) . . no
C14 P2 C11 C12 55.3(5) . . no
C17 P2 C11 C12 167.1(4) . . no
Ru1 P2 C11 C12 -65.3(4) . . no
C11 P2 C14 C15 -166.2(3) . . no
C17 P2 C14 C15 85.1(4) . . no
Ru1 P2 C14 C16 -167.8(4) . . no
C11 P2 C14 C16 66.8(4) . . no
C17 P2 C14 C16 -41.9(5) . . no
Ru1 P2 C17 C18 -68.3(4) . . no
C11 P2 C17 C18 58.8(4) . . no
C14 P2 C17 C18 171.2(3) . . no
Ru1 P2 C17 C19 56.6(4) . . no
C11 P2 C17 C19 -176.3(4) . . no
C14 P2 C17 C19 -63.9(4) . . no
Ru1 P2 C11 C13 167.5(3) . . no
C14 P2 C11 C13 -71.9(4) . . no
C17 P2 C11 C13 39.9(4) . . no
Ru1 P2 C14 C15 -40.8(4) . . no
Ru1 C20 C21 C22 179.7(4) . . no
C20 C21 C22 C23 178.9(5) . . no
C20 C21 C22 C27 -1.4(8) . . no
C21 C22 C23 C24 -179.1(4) . . no
C27 C22 C23 C24 1.2(7) . . no
C21 C22 C27 C26 178.6(5) . . no
C23 C22 C27 C26 -1.8(7) . . no
C22 C23 C24 C25 1.7(7) . . no
C23 C24 C25 C26 -3.9(7) . . no
C23 C24 C25 C28 179.8(4) . . no
C24 C25 C26 C27 3.3(7) . . no
C28 C25 C26 C27 179.9(5) . . no
C24 C25 C28 C28 -25.7(8) . 2_656 no
C26 C25 C28 C28 158.1(5) . 2_656 no
C25 C26 C27 C22 -0.5(8) . . no
C25 C28 C28 C25 -5.2(9) 2_656 2_656 no
